data_2222625
loop_
_publ_author_name
'Liu, Hai-Yan'
'Zhao, Da-Wei'
'Sun, Hong-Mei'

_publ_section_title <i>catena</i>-Poly[[[2-(2-pyridyl)-1<i>H</i>-benzimidazole]cadmium(II)]-\m-benzene-1,4-dicarboxylato]
_journal_coeditor_code CI2840
_journal_issue 8
_journal_name_full 'Acta Crystallographica Section E'
_journal_page_first m919
_journal_paper_doi 10.1107/S1600536809026890
_journal_volume 65
_journal_year 2009
_chemical_formula_iupac '[Cd (C8 H4 O4) (C12 H9 N3)]'
_chemical_formula_moiety 'C20 H13 Cd N3 O4'
_chemical_formula_sum 'C20 H13 Cd N3 O4'
_chemical_formula_weight 471.73
_chemical_name_systematic
;
<i>catena</i>-Poly[[[2-(2-pyridyl)-1<i>H</i>-benzimidazole]cadmium(II)]-\m-
benzene-1,4-dicarboxylato]
;
_space_group_IT_number 14
_symmetry_cell_setting monoclinic
_symmetry_space_group_name_Hall '-P 2ybc'
_symmetry_space_group_name_H-M 'P 1 21/c 1'
_atom_sites_solution_hydrogens geom
_atom_sites_solution_primary direct
_atom_sites_solution_secondary difmap
_audit_creation_method SHELXL-97
_cell_angle_alpha 90.000(5)
_cell_angle_beta 93.362(5)
_cell_angle_gamma 90.000(5)
_cell_formula_units_Z 4
_cell_length_a 7.378(5)
_cell_length_b 20.860(5)
_cell_length_c 11.546(5)
_cell_measurement_reflns_used 3624
_cell_measurement_temperature 293(2)
_cell_measurement_theta_max 26.5
_cell_measurement_theta_min 2.0
_cell_volume 1773.9(15)
_computing_cell_refinement 'CrysAlis CCD (Oxford Diffraction, 2006)'
_computing_data_collection 'CrysAlis CCD (Oxford Diffraction, 2006)'
_computing_data_reduction 'CrysAlis RED (Oxford Diffraction, 2006)'
_computing_molecular_graphics 'SHELXTL-Plus (Sheldrick, 2008)'
_computing_publication_material 'SHELXL97 (Sheldrick, 2008)'
_computing_structure_refinement 'SHELXL97 (Sheldrick, 2008)'
_computing_structure_solution 'SHELXS97 (Sheldrick, 2008)'
_diffrn_ambient_temperature 293(2)
_diffrn_detector_area_resol_mean 10.0
_diffrn_measured_fraction_theta_full 0.990
_diffrn_measured_fraction_theta_max 0.990
_diffrn_measurement_device_type 'Oxford Diffraction Gemini R Ultra'
_diffrn_measurement_method \w
_diffrn_radiation_monochromator graphite
_diffrn_radiation_source 'fine-focus sealed tube'
_diffrn_radiation_type MoK\a
_diffrn_radiation_wavelength 0.71069
_diffrn_reflns_av_R_equivalents 0.0517
_diffrn_reflns_av_sigmaI/netI 0.1250
_diffrn_reflns_limit_h_max 9
_diffrn_reflns_limit_h_min -9
_diffrn_reflns_limit_k_max 25
_diffrn_reflns_limit_k_min -20
_diffrn_reflns_limit_l_max 14
_diffrn_reflns_limit_l_min -9
_diffrn_reflns_number 8112
_diffrn_reflns_theta_full 26.46
_diffrn_reflns_theta_max 26.46
_diffrn_reflns_theta_min 2.02
_exptl_absorpt_coefficient_mu 1.264
_exptl_absorpt_correction_T_max 0.815
_exptl_absorpt_correction_T_min 0.750
_exptl_absorpt_correction_type multi-scan
_exptl_absorpt_process_details '(CrysAlis RED; Oxford Diffraction, 2006)'
_exptl_crystal_colour colourless
_exptl_crystal_density_diffrn 1.766
_exptl_crystal_density_method 'not measured'
_exptl_crystal_description Block
_exptl_crystal_F_000 936
_exptl_crystal_size_max 0.24
_exptl_crystal_size_mid 0.20
_exptl_crystal_size_min 0.16
_refine_diff_density_max 0.465
_refine_diff_density_min -0.394
_refine_ls_extinction_method none
_refine_ls_goodness_of_fit_ref 0.760
_refine_ls_hydrogen_treatment mixed
_refine_ls_matrix_type full
_refine_ls_number_parameters 257
_refine_ls_number_reflns 3624
_refine_ls_number_restraints 1
_refine_ls_restrained_S_all 0.760
_refine_ls_R_factor_all 0.0952
_refine_ls_R_factor_gt 0.0370
_refine_ls_shift/su_max 0.001
_refine_ls_shift/su_mean 0.000
_refine_ls_structure_factor_coef Fsqd
_refine_ls_weighting_details 'calc w=1/[\s^2^(Fo^2^)+(0.0138P)^2^] where P=(Fo^2^+2Fc^2^)/3'
_refine_ls_weighting_scheme calc
_refine_ls_wR_factor_gt 0.0460
_refine_ls_wR_factor_ref 0.0519
_reflns_number_gt 1967
_reflns_number_total 3624
_reflns_threshold_expression I>2\s(I)
_cod_data_source_file ci2840.cif
_cod_data_source_block I
_cod_depositor_comments
;
The following automatic conversions were performed:
'_symmetry_cell_setting' value 'Monoclinic' changed to 'monoclinic'
according to '/home/saulius/struct/CIF-dictionaries/cif_core.dic'
dictionary named 'cif_core.dic' version 2.4.1 from 2010-06-29.

Automatic conversion script
Id: cif_fix_enum 1527 2010-12-29 10:47:43Z saulius 

The following automatic conversions were performed:

'_symmetry_cell_setting' value 'Monoclinic' changed to 'monoclinic'
according to /home/saulius/struct/CIF-dictionaries/cif_core.dic
dictionary named 'cif_core.dic' version 2.4.1 from 2010-06-29.

Automatic conversion script
Id: cif_fix_values 1715 2011-07-08 13:25:40Z adriana 
;
_cod_original_sg_symbol_H-M 'P 21/c'
_cod_database_code 2222625
_cod_database_fobs_code 2222625

loop_
_symmetry_equiv_pos_as_xyz
'x, y, z'
'-x, y+1/2, -z+1/2'
'-x, -y, -z'
'x, -y-1/2, z-1/2'

loop_
_atom_site_type_symbol
_atom_site_label
_atom_site_fract_x
_atom_site_fract_y
_atom_site_fract_z
_atom_site_U_iso_or_equiv
_atom_site_adp_type
_atom_site_calc_flag
_atom_site_refinement_flags
_atom_site_occupancy
_atom_site_disorder_assembly
_atom_site_disorder_group
Cd Cd1 0.79275(4) 0.109528(16) 0.34633(3) 0.03417(10) Uani d . 1 . .
C C1 0.5456(5) 0.14696(17) 0.1841(4) 0.0286(10) Uani d . 1 . .
C C2 0.4090(5) 0.17967(17) 0.1042(3) 0.0256(9) Uani d . 1 . .
C C3 0.2232(5) 0.17395(19) 0.1229(3) 0.0330(11) Uani d . 1 . .
H H3 0.1850 0.1461 0.1795 0.040 Uiso calc R 1 . .
C C4 0.0980(5) 0.20935(18) 0.0576(3) 0.0341(10) Uani d . 1 . .
H H4 -0.0251 0.2041 0.0685 0.041 Uiso calc R 1 . .
C C5 0.1527(5) 0.25280(17) -0.0243(4) 0.0293(10) Uani d . 1 . .
C C6 0.3364(5) 0.25629(17) -0.0456(4) 0.0316(10) Uani d . 1 . .
H H6 0.3742 0.2834 -0.1034 0.038 Uiso calc R 1 . .
C C7 0.4622(5) 0.22008(18) 0.0176(3) 0.0318(10) Uani d . 1 . .
H H7 0.5842 0.2228 0.0020 0.038 Uiso calc R 1 . .
C C8 0.0192(5) 0.29813(19) -0.0795(3) 0.0302(10) Uani d . 1 . .
C C9 0.7918(6) -0.0301(2) 0.2117(4) 0.0487(13) Uani d . 1 . .
H H9 0.8198 -0.0058 0.1477 0.058 Uiso calc R 1 . .
C C10 0.7574(6) -0.0939(2) 0.1950(4) 0.0581(14) Uani d . 1 . .
H H10 0.7656 -0.1127 0.1225 0.070 Uiso calc R 1 . .
C C11 0.7105(6) -0.1293(2) 0.2886(5) 0.0556(14) Uani d . 1 . .
H H11 0.6836 -0.1726 0.2800 0.067 Uiso calc R 1 . .
C C12 0.7032(5) -0.1004(2) 0.3951(4) 0.0451(11) Uani d . 1 . .
H H12 0.6712 -0.1238 0.4593 0.054 Uiso calc R 1 . .
C C13 0.7440(5) -0.03626(19) 0.4051(4) 0.0327(10) Uani d . 1 . .
C C14 0.7435(5) -0.00048(19) 0.5139(4) 0.0303(10) Uani d . 1 . .
C C15 0.7579(5) 0.0770(2) 0.6369(4) 0.0333(11) Uani d . 1 . .
C C16 0.7781(5) 0.1363(2) 0.6920(4) 0.0436(12) Uani d . 1 . .
H H16 0.7981 0.1737 0.6507 0.052 Uiso calc R 1 . .
C C17 0.7668(6) 0.1367(2) 0.8101(4) 0.0506(14) Uani d . 1 . .
H H17 0.7789 0.1756 0.8493 0.061 Uiso calc R 1 . .
C C18 0.7379(6) 0.0815(2) 0.8736(4) 0.0582(14) Uani d . 1 . .
H H18 0.7312 0.0842 0.9537 0.070 Uiso calc R 1 . .
C C19 0.7192(6) 0.0225(2) 0.8197(4) 0.0490(13) Uani d . 1 . .
H H19 0.6998 -0.0148 0.8613 0.059 Uiso calc R 1 . .
C C20 0.7307(5) 0.02185(19) 0.7012(4) 0.0339(11) Uani d . 1 . .
N N1 0.7647(4) 0.06143(15) 0.5215(3) 0.0329(8) Uani d . 1 . .
N N2 0.7879(4) -0.00038(16) 0.3145(3) 0.0378(9) Uani d . 1 . .
N N3 0.7210(5) -0.02713(18) 0.6197(3) 0.0400(10) Uani d D 1 . .
O O1 0.7077(4) 0.14386(12) 0.1581(3) 0.0435(7) Uani d . 1 . .
O O2 0.4940(3) 0.12531(12) 0.2787(2) 0.0371(8) Uani d . 1 . .
O O3 0.0764(3) 0.34878(12) -0.1266(2) 0.0354(7) Uani d . 1 . .
O O4 -0.1483(3) 0.28802(12) -0.0740(2) 0.0403(8) Uani d . 1 . .
H H1A 0.701(6) -0.0642(12) 0.642(4) 0.080(18) Uiso d D 1 . .

loop_
_atom_site_aniso_label
_atom_site_aniso_U_11
_atom_site_aniso_U_22
_atom_site_aniso_U_33
_atom_site_aniso_U_12
_atom_site_aniso_U_13
_atom_site_aniso_U_23
Cd1 0.03531(15) 0.03201(15) 0.03438(19) -0.00389(19) -0.00479(12) 0.0038(2)
C1 0.035(2) 0.024(2) 0.026(3) 0.0038(19) -0.002(2) -0.0041(19)
C2 0.031(2) 0.024(2) 0.022(3) 0.0032(18) 0.0023(18) 0.0007(19)
C3 0.034(2) 0.036(2) 0.029(3) -0.004(2) 0.004(2) 0.013(2)
C4 0.028(2) 0.045(3) 0.029(3) -0.001(2) 0.002(2) 0.005(2)
C5 0.032(2) 0.025(2) 0.031(3) 0.0029(19) -0.0011(19) 0.0009(19)
C6 0.037(2) 0.032(2) 0.027(3) -0.004(2) 0.006(2) 0.004(2)
C7 0.027(2) 0.041(3) 0.028(3) -0.004(2) 0.005(2) -0.003(2)
C8 0.036(3) 0.033(2) 0.021(3) 0.000(2) -0.001(2) -0.008(2)
C9 0.057(3) 0.044(3) 0.045(4) 0.005(2) 0.002(2) -0.004(3)
C10 0.072(3) 0.054(4) 0.047(4) 0.015(3) -0.004(3) -0.021(3)
C11 0.062(3) 0.036(3) 0.067(4) 0.007(2) -0.013(3) -0.020(3)
C12 0.052(3) 0.032(3) 0.050(3) 0.005(2) -0.005(2) 0.001(2)
C13 0.034(2) 0.030(3) 0.033(3) 0.011(2) -0.005(2) -0.002(2)
C14 0.026(2) 0.030(3) 0.034(3) 0.0012(19) -0.003(2) 0.005(2)
C15 0.026(2) 0.039(3) 0.036(3) 0.003(2) 0.005(2) -0.003(2)
C16 0.050(3) 0.038(3) 0.044(4) -0.003(2) 0.008(2) -0.008(2)
C17 0.052(3) 0.058(3) 0.043(4) -0.002(3) 0.010(3) -0.020(3)
C18 0.070(4) 0.071(4) 0.034(4) -0.004(3) 0.007(3) -0.013(3)
C19 0.055(3) 0.060(3) 0.032(3) -0.005(2) 0.007(2) 0.008(3)
C20 0.031(2) 0.037(3) 0.034(3) 0.003(2) 0.002(2) -0.003(2)
N1 0.041(2) 0.028(2) 0.029(3) -0.0010(17) 0.0010(17) -0.0043(17)
N2 0.046(2) 0.041(2) 0.025(3) -0.0010(17) -0.0062(19) -0.0089(19)
N3 0.047(2) 0.039(2) 0.033(3) -0.003(2) 0.001(2) 0.004(2)
O1 0.0297(14) 0.0664(18) 0.0346(19) 0.0045(16) 0.0043(13) 0.0090(17)
O2 0.0307(14) 0.046(2) 0.035(2) -0.0055(13) 0.0037(14) 0.0123(15)
O3 0.0336(16) 0.0359(17) 0.037(2) 0.0027(13) 0.0036(14) 0.0105(14)
O4 0.0291(16) 0.0356(17) 0.056(2) -0.0032(14) -0.0015(15) 0.0059(15)

loop_
_atom_type_symbol
_atom_type_description
_atom_type_scat_dispersion_real
_atom_type_scat_dispersion_imag
_atom_type_scat_source
C C 0.0033 0.0016 'International Tables Vol C Tables 4.2.6.8 and 6.1.1.4'
H H 0.0000 0.0000 'International Tables Vol C Tables 4.2.6.8 and 6.1.1.4'
N N 0.0061 0.0033 'International Tables Vol C Tables 4.2.6.8 and 6.1.1.4'
O O 0.0106 0.0060 'International Tables Vol C Tables 4.2.6.8 and 6.1.1.4'
Cd Cd -0.8075 1.2024 'International Tables Vol C Tables 4.2.6.8 and 6.1.1.4'

loop_
_geom_angle_atom_site_label_1
_geom_angle_atom_site_label_2
_geom_angle_atom_site_label_3
_geom_angle_site_symmetry_1
_geom_angle_site_symmetry_3
_geom_angle
_geom_angle_publ_flag
O3 Cd1 N1 4_666 . 100.24(11) ?
O3 Cd1 O2 4_666 . 147.38(10) ?
N1 Cd1 O2 . . 103.14(10) ?
O3 Cd1 N2 4_666 . 113.93(11) ?
N1 Cd1 N2 . . 72.79(12) ?
O2 Cd1 N2 . . 94.67(10) ?
O3 Cd1 O1 4_666 . 101.85(10) ?
N1 Cd1 O1 . . 157.89(10) ?
O2 Cd1 O1 . . 56.34(9) ?
N2 Cd1 O1 . . 98.89(11) ?
O3 Cd1 O4 4_666 4_666 56.74(9) ?
N1 Cd1 O4 . 4_666 94.44(11) ?
O2 Cd1 O4 . 4_666 98.78(9) ?
N2 Cd1 O4 . 4_666 163.31(11) ?
O1 Cd1 O4 . 4_666 96.78(10) ?
O3 Cd1 C1 4_666 . 125.02(11) ?
N1 Cd1 C1 . . 131.42(12) ?
O2 Cd1 C1 . . 28.37(9) ?
N2 Cd1 C1 . . 100.09(11) ?
O1 Cd1 C1 . . 28.15(10) ?
O4 Cd1 C1 4_666 . 96.43(10) ?
O3 Cd1 C8 4_666 4_666 28.54(10) ?
N1 Cd1 C8 . 4_666 96.98(11) ?
O2 Cd1 C8 . 4_666 124.94(11) ?
N2 Cd1 C8 . 4_666 140.36(12) ?
O1 Cd1 C8 . 4_666 101.92(10) ?
O4 Cd1 C8 4_666 4_666 28.26(9) ?
C1 Cd1 C8 . 4_666 114.01(12) ?
O1 C1 O2 . . 122.0(4) ?
O1 C1 C2 . . 119.7(4) ?
O2 C1 C2 . . 118.2(3) ?
O1 C1 Cd1 . . 61.8(2) ?
O2 C1 Cd1 . . 60.87(19) ?
C2 C1 Cd1 . . 169.4(3) ?
C7 C2 C3 . . 118.9(4) ?
C7 C2 C1 . . 121.1(3) ?
C3 C2 C1 . . 119.8(3) ?
C4 C3 C2 . . 120.1(3) ?
C4 C3 H3 . . 120.0 ?
C2 C3 H3 . . 120.0 ?
C3 C4 C5 . . 120.8(3) ?
C3 C4 H4 . . 119.6 ?
C5 C4 H4 . . 119.6 ?
C4 C5 C6 . . 118.7(4) ?
C4 C5 C8 . . 119.8(4) ?
C6 C5 C8 . . 121.3(4) ?
C7 C6 C5 . . 120.7(4) ?
C7 C6 H6 . . 119.6 ?
C5 C6 H6 . . 119.6 ?
C6 C7 C2 . . 120.6(4) ?
C6 C7 H7 . . 119.7 ?
C2 C7 H7 . . 119.7 ?
O4 C8 O3 . . 120.8(4) ?
O4 C8 C5 . . 120.1(4) ?
O3 C8 C5 . . 119.0(3) ?
O4 C8 Cd1 . 4_465 62.44(19) ?
O3 C8 Cd1 . 4_465 58.55(19) ?
C5 C8 Cd1 . 4_465 171.9(3) ?
N2 C9 C10 . . 124.2(5) ?
N2 C9 H9 . . 117.9 ?
C10 C9 H9 . . 117.9 ?
C9 C10 C11 . . 117.9(5) ?
C9 C10 H10 . . 121.1 ?
C11 C10 H10 . . 121.1 ?
C10 C11 C12 . . 119.7(4) ?
C10 C11 H11 . . 120.2 ?
C12 C11 H11 . . 120.2 ?
C11 C12 C13 . . 118.8(4) ?
C11 C12 H12 . . 120.6 ?
C13 C12 H12 . . 120.6 ?
N2 C13 C12 . . 122.6(4) ?
N2 C13 C14 . . 113.5(4) ?
C12 C13 C14 . . 123.9(4) ?
N1 C14 N3 . . 111.4(4) ?
N1 C14 C13 . . 123.9(4) ?
N3 C14 C13 . . 124.7(4) ?
N1 C15 C20 . . 109.7(4) ?
N1 C15 C16 . . 129.9(4) ?
C20 C15 C16 . . 120.4(4) ?
C17 C16 C15 . . 116.6(4) ?
C17 C16 H16 . . 121.7 ?
C15 C16 H16 . . 121.7 ?
C16 C17 C18 . . 122.7(4) ?
C16 C17 H17 . . 118.7 ?
C18 C17 H17 . . 118.7 ?
C19 C18 C17 . . 121.0(5) ?
C19 C18 H18 . . 119.5 ?
C17 C18 H18 . . 119.5 ?
C20 C19 C18 . . 116.5(4) ?
C20 C19 H19 . . 121.7 ?
C18 C19 H19 . . 121.7 ?
C19 C20 N3 . . 132.7(4) ?
C19 C20 C15 . . 122.8(4) ?
N3 C20 C15 . . 104.5(4) ?
C14 N1 C15 . . 106.7(3) ?
C14 N1 Cd1 . . 113.2(3) ?
C15 N1 Cd1 . . 140.1(3) ?
C13 N2 C9 . . 116.8(4) ?
C13 N2 Cd1 . . 115.5(3) ?
C9 N2 Cd1 . . 126.6(3) ?
C14 N3 C20 . . 107.7(4) ?
C14 N3 H1A . . 134(4) ?
C20 N3 H1A . . 119(4) ?
C1 O1 Cd1 . . 90.1(2) ?
C1 O2 Cd1 . . 90.8(2) ?
C8 O3 Cd1 . 4_465 92.9(2) ?
C8 O4 Cd1 . 4_465 89.3(2) ?

loop_
_geom_bond_atom_site_label_1
_geom_bond_atom_site_label_2
_geom_bond_site_symmetry_2
_geom_bond_distance
_geom_bond_publ_flag
Cd1 O3 4_666 2.271(3) y
Cd1 N1 . 2.278(3) y
Cd1 O2 . 2.318(3) y
Cd1 N2 . 2.322(3) y
Cd1 O1 . 2.338(3) y
Cd1 O4 4_666 2.357(3) y
Cd1 C1 . 2.654(4) ?
Cd1 C8 4_666 2.658(4) ?
C1 O1 . 1.252(4) ?
C1 O2 . 1.261(4) ?
C1 C2 . 1.491(5) ?
C2 C7 . 1.382(5) ?
C2 C3 . 1.405(5) ?
C3 C4 . 1.373(5) ?
C3 H3 . 0.9300 ?
C4 C5 . 1.387(5) ?
C4 H4 . 0.9300 ?
C5 C6 . 1.394(5) ?
C5 C8 . 1.482(5) ?
C6 C7 . 1.373(5) ?
C6 H6 . 0.9300 ?
C7 H7 . 0.9300 ?
C8 O4 . 1.259(4) ?
C8 O3 . 1.272(4) ?
C8 Cd1 4_465 2.658(4) ?
C9 N2 . 1.342(5) ?
C9 C10 . 1.366(5) ?
C9 H9 . 0.9300 ?
C10 C11 . 1.369(6) ?
C10 H10 . 0.9300 ?
C11 C12 . 1.374(6) ?
C11 H11 . 0.9300 ?
C12 C13 . 1.375(5) ?
C12 H12 . 0.9300 ?
C13 N2 . 1.341(5) ?
C13 C14 . 1.461(6) ?
C14 N1 . 1.303(4) ?
C14 N3 . 1.361(5) ?
C15 N1 . 1.375(5) ?
C15 C20 . 1.389(5) ?
C15 C16 . 1.396(5) ?
C16 C17 . 1.372(6) ?
C16 H16 . 0.9300 ?
C17 C18 . 1.389(6) ?
C17 H17 . 0.9300 ?
C18 C19 . 1.383(6) ?
C18 H18 . 0.9300 ?
C19 C20 . 1.376(6) ?
C19 H19 . 0.9300 ?
C20 N3 . 1.387(5) ?
N3 H1A . 0.829(19) ?
O3 Cd1 4_465 2.271(3) ?
O4 Cd1 4_465 2.357(3) ?

loop_
_geom_hbond_atom_site_label_D
_geom_hbond_atom_site_label_H
_geom_hbond_atom_site_label_A
_geom_hbond_site_symmetry_A
_geom_hbond_distance_DH
_geom_hbond_distance_HA
_geom_hbond_distance_DA
_geom_hbond_angle_DHA
N3 H1A O2 3_656 0.83(2) 2.17(3) 2.882(5) 144(4)
N3 H1A O3 2_645 0.83(2) 2.46(4) 2.988(5) 123(4)

loop_
_geom_torsion_atom_site_label_1
_geom_torsion_atom_site_label_2
_geom_torsion_atom_site_label_3
_geom_torsion_atom_site_label_4
_geom_torsion_site_symmetry_1
_geom_torsion_site_symmetry_2
_geom_torsion_site_symmetry_3
_geom_torsion_site_symmetry_4
_geom_torsion
_geom_torsion_publ_flag
O3 Cd1 C1 O1 4_666 . . . 38.9(3) ?
N1 Cd1 C1 O1 . . . . -165.9(2) ?
O2 Cd1 C1 O1 . . . . -171.1(4) ?
N2 Cd1 C1 O1 . . . . -90.0(2) ?
O4 Cd1 C1 O1 4_666 . . . 92.4(2) ?
C8 Cd1 C1 O1 4_666 . . . 69.3(2) ?
O3 Cd1 C1 O2 4_666 . . . -150.07(19) ?
N1 Cd1 C1 O2 . . . . 5.1(3) ?
N2 Cd1 C1 O2 . . . . 81.0(2) ?
O1 Cd1 C1 O2 . . . . 171.1(4) ?
O4 Cd1 C1 O2 4_666 . . . -96.6(2) ?
C8 Cd1 C1 O2 4_666 . . . -119.6(2) ?
O3 Cd1 C1 C2 4_666 . . . -62.2(16) ?
N1 Cd1 C1 C2 . . . . 93.0(16) ?
O2 Cd1 C1 C2 . . . . 87.9(16) ?
N2 Cd1 C1 C2 . . . . 168.9(16) ?
O1 Cd1 C1 C2 . . . . -101.1(16) ?
O4 Cd1 C1 C2 4_666 . . . -8.7(16) ?
C8 Cd1 C1 C2 4_666 . . . -31.8(16) ?
O1 C1 C2 C7 . . . . -16.2(6) ?
O2 C1 C2 C7 . . . . 161.1(4) ?
Cd1 C1 C2 C7 . . . . 79.0(17) ?
O1 C1 C2 C3 . . . . 169.3(4) ?
O2 C1 C2 C3 . . . . -13.4(5) ?
Cd1 C1 C2 C3 . . . . -95.5(16) ?
C7 C2 C3 C4 . . . . -1.6(6) ?
C1 C2 C3 C4 . . . . 173.0(4) ?
C2 C3 C4 C5 . . . . -2.4(6) ?
C3 C4 C5 C6 . . . . 5.0(6) ?
C3 C4 C5 C8 . . . . -169.8(4) ?
C4 C5 C6 C7 . . . . -3.6(6) ?
C8 C5 C6 C7 . . . . 171.1(4) ?
C5 C6 C7 C2 . . . . -0.4(6) ?
C3 C2 C7 C6 . . . . 3.0(6) ?
C1 C2 C7 C6 . . . . -171.6(3) ?
C4 C5 C8 O4 . . . . -16.7(6) ?
C6 C5 C8 O4 . . . . 168.7(4) ?
C4 C5 C8 O3 . . . . 159.5(4) ?
C6 C5 C8 O3 . . . . -15.1(6) ?
N2 C9 C10 C11 . . . . 2.1(7) ?
C9 C10 C11 C12 . . . . -1.3(7) ?
C10 C11 C12 C13 . . . . -0.2(6) ?
C11 C12 C13 N2 . . . . 1.1(6) ?
C11 C12 C13 C14 . . . . -179.1(4) ?
N2 C13 C14 N1 . . . . 6.8(6) ?
C12 C13 C14 N1 . . . . -173.0(4) ?
N2 C13 C14 N3 . . . . -173.2(4) ?
C12 C13 C14 N3 . . . . 7.0(6) ?
N1 C15 C16 C17 . . . . -179.1(4) ?
C20 C15 C16 C17 . . . . -0.9(6) ?
C15 C16 C17 C18 . . . . 0.4(7) ?
C16 C17 C18 C19 . . . . 0.1(7) ?
C17 C18 C19 C20 . . . . 0.0(7) ?
C18 C19 C20 N3 . . . . 179.1(4) ?
C18 C19 C20 C15 . . . . -0.6(6) ?
N1 C15 C20 C19 . . . . 179.6(4) ?
C16 C15 C20 C19 . . . . 1.1(6) ?
N1 C15 C20 N3 . . . . -0.2(4) ?
C16 C15 C20 N3 . . . . -178.7(4) ?
N3 C14 N1 C15 . . . . 0.6(4) ?
C13 C14 N1 C15 . . . . -179.4(3) ?
N3 C14 N1 Cd1 . . . . -177.9(2) ?
C13 C14 N1 Cd1 . . . . 2.1(5) ?
C20 C15 N1 C14 . . . . -0.2(4) ?
C16 C15 N1 C14 . . . . 178.1(4) ?
C20 C15 N1 Cd1 . . . . 177.6(3) ?
C16 C15 N1 Cd1 . . . . -4.1(7) ?
O3 Cd1 N1 C14 4_666 . . . -118.0(3) ?
O2 Cd1 N1 C14 . . . . 84.9(3) ?
N2 Cd1 N1 C14 . . . . -6.0(3) ?
O1 Cd1 N1 C14 . . . . 64.6(4) ?
O4 Cd1 N1 C14 4_666 . . . -175.0(3) ?
C1 Cd1 N1 C14 . . . . 82.4(3) ?
C8 Cd1 N1 C14 4_666 . . . -146.7(3) ?
O3 Cd1 N1 C15 4_666 . . . 64.3(4) ?
O2 Cd1 N1 C15 . . . . -92.8(4) ?
N2 Cd1 N1 C15 . . . . 176.3(4) ?
O1 Cd1 N1 C15 . . . . -113.1(4) ?
O4 Cd1 N1 C15 4_666 . . . 7.3(4) ?
C1 Cd1 N1 C15 . . . . -95.3(4) ?
C8 Cd1 N1 C15 4_666 . . . 35.6(4) ?
C12 C13 N2 C9 . . . . -0.5(6) ?
C14 C13 N2 C9 . . . . 179.7(3) ?
C12 C13 N2 Cd1 . . . . 168.0(3) ?
C14 C13 N2 Cd1 . . . . -11.8(4) ?
C10 C9 N2 C13 . . . . -1.2(6) ?
C10 C9 N2 Cd1 . . . . -168.2(3) ?
O3 Cd1 N2 C13 4_666 . . . 103.7(3) ?
N1 Cd1 N2 C13 . . . . 9.9(3) ?
O2 Cd1 N2 C13 . . . . -92.5(3) ?
O1 Cd1 N2 C13 . . . . -149.1(3) ?
O4 Cd1 N2 C13 4_666 . . . 51.2(5) ?
C1 Cd1 N2 C13 . . . . -120.6(3) ?
C8 Cd1 N2 C13 4_666 . . . 89.8(3) ?
O3 Cd1 N2 C9 4_666 . . . -89.2(3) ?
N1 Cd1 N2 C9 . . . . 177.0(4) ?
O2 Cd1 N2 C9 . . . . 74.7(3) ?
O1 Cd1 N2 C9 . . . . 18.1(4) ?
O4 Cd1 N2 C9 4_666 . . . -141.6(4) ?
C1 Cd1 N2 C9 . . . . 46.6(4) ?
C8 Cd1 N2 C9 4_666 . . . -103.0(4) ?
N1 C14 N3 C20 . . . . -0.7(5) ?
C13 C14 N3 C20 . . . . 179.3(4) ?
C19 C20 N3 C14 . . . . -179.2(4) ?
C15 C20 N3 C14 . . . . 0.5(4) ?
O2 C1 O1 Cd1 . . . . -9.2(4) ?
C2 C1 O1 Cd1 . . . . 168.0(3) ?
O3 Cd1 O1 C1 4_666 . . . -148.3(2) ?
N1 Cd1 O1 C1 . . . . 29.0(4) ?
O2 Cd1 O1 C1 . . . . 5.1(2) ?
N2 Cd1 O1 C1 . . . . 94.8(2) ?
O4 Cd1 O1 C1 4_666 . . . -91.0(2) ?
C8 Cd1 O1 C1 4_666 . . . -119.1(2) ?
O1 C1 O2 Cd1 . . . . 9.3(4) ?
C2 C1 O2 Cd1 . . . . -167.9(3) ?
O3 Cd1 O2 C1 4_666 . . . 49.3(3) ?
N1 Cd1 O2 C1 . . . . -176.0(2) ?
N2 Cd1 O2 C1 . . . . -102.6(2) ?
O1 Cd1 O2 C1 . . . . -5.1(2) ?
O4 Cd1 O2 C1 4_666 . . . 87.3(2) ?
C8 Cd1 O2 C1 4_666 . . . 75.6(3) ?
O4 C8 O3 Cd1 . . . 4_465 5.2(4) ?
C5 C8 O3 Cd1 . . . 4_465 -171.0(3) ?
O3 C8 O4 Cd1 . . . 4_465 -5.0(4) ?
C5 C8 O4 Cd1 . . . 4_465 171.2(3) ?
